data_1541938
loop_
_publ_author_name
'Arutyunyan, E.G.'
'Porai-Koshits, M.A.'

_publ_section_title
;
 Crystal Structure of Cs3 U O2 (N C S)5
;
_journal_name_full 'Zhurnal Strukturnoi Khimii (Issue-No. from 1981)'
_journal_page_first 393
_journal_page_last 398
_journal_volume 7
_journal_year 1966
_chemical_formula_sum 'C5 Cs3 N5 O2 S5 U'
_chemical_name_systematic 'Cs3 (U O2) (N C S)5'
_space_group_IT_number 62
_symmetry_space_group_name_Hall '-P 2ac 2n'
_symmetry_space_group_name_H-M 'P n m a'
_cell_angle_alpha 90
_cell_angle_beta 90
_cell_angle_gamma 90
_cell_formula_units_Z 4
_cell_length_a 13.629
_cell_length_b 13.249
_cell_length_c 11.556
_cell_volume 2086.674
_citation_journal_id_ASTM ZSTKAI
_cod_data_source_file Arutyunyan_ZSTKAI_1966_626.cif
_cod_data_source_block C5Cs3N5O2S5U1
_cod_original_formula_sum 'C5 Cs3 N5 O2 S5 U1'
_cod_database_code 1541938

loop_
_symmetry_equiv_pos_as_xyz
x,y,z
-x+1/2,-y,z+1/2
x+1/2,-y+1/2,-z+1/2
-x,y+1/2,-z
-x,-y,-z
x-1/2,y,-z-1/2
-x-1/2,y-1/2,z-1/2
x,-y-1/2,z

loop_
_atom_site_label
_atom_site_type_symbol
_atom_site_fract_x
_atom_site_fract_y
_atom_site_fract_z
_atom_site_occupancy
_atom_site_U_iso_or_equiv
O1 O-2 0.259 0.25 0.243 1 0.0
N3 N-3 0.357 0.25 0.464 1 0.0
U1 U+6 0.385 0.25 0.261 1 0.0
C3 C+4 0.329 0.25 0.576 1 0.0
S3 S-2 0.308 0.25 0.701 1 0.0
C2 C+4 0.402 0.507 0.337 1 0.0
O2 O-2 0.501 0.25 0.283 1 0.0
Cs1 Cs+1 0.151 0.466 0.167 1 0.0
N1 N-3 0.394 0.347 0.078 1 0.0
C1 C+4 0.374 0.441 0.025 1 0.0
S1 S-2 0.144 0.468 0.474 1 0.0
Cs2 Cs+1 0.461 0.75 0.113 1 0.0
S2 S-2 0.421 0.617 0.387 1 0.0
N2 N-3 0.385 0.418 0.333 1 0.0
